data_7055574
loop_
_publ_author_name
'Sanyal, Ria'
'Kundu, Priyanka'
'Rychagova, Elena'
'Zhigulin, Grigory'
'Ketkov, Sergey'
'Ghosh, Bipinbihari'
'Chattopadhyay, Shyamal Kumar'
'Zangrando, Ennio'
'Das, Debasis'

_publ_section_title
;
 Catecholase activity of Mannich-based dinuclear CuIIcomplexes with
 theoretical modeling: new insight into the solvent role in the catalytic
 cycle
;
_journal_issue 8
_journal_name_full 'New J. Chem.'
_journal_page_first 6623
_journal_paper_doi 10.1039/C6NJ00105J
_journal_volume 40
_journal_year 2016
_chemical_formula_moiety 'C26 H38 Cl2 Cu2 N2 O6, 2(Cl O4), H2 O'
_chemical_formula_sum 'C26 H40 Cl4 Cu2 N2 O15'
_chemical_formula_weight 889.48
_space_group_crystal_system triclinic
_space_group_IT_number 2
_space_group_name_Hall '-P 1'
_space_group_name_H-M_alt 'P -1'
_symmetry_space_group_name_Hall '-P 1'
_symmetry_space_group_name_H-M 'P -1'
_atom_sites_solution_hydrogens geom
_audit_creation_method SHELXL-2014/6
_audit_update_record
;
2016-05-05 deposited with the CCDC.
2016-05-18 downloaded from the CCDC.
;
_cell_angle_alpha 97.974(2)
_cell_angle_beta 92.990(2)
_cell_angle_gamma 114.8160(10)
_cell_formula_units_Z 2
_cell_length_a 9.7971(4)
_cell_length_b 11.2747(4)
_cell_length_c 18.5531(9)
_cell_measurement_reflns_used 2406
_cell_measurement_temperature 293(2)
_cell_measurement_theta_max 28.50
_cell_measurement_theta_min 2.23
_cell_volume 1828.20(13)
_computing_cell_refinement 'BRUKER SMART'
_computing_data_collection 'BRUKER SMART'
_computing_data_reduction 'BRUKER SAINT'
_computing_molecular_graphics 'Ortep3 for Windows (Farrugia,1997)'
_computing_publication_material 'Wingx 2013.03 (Farrugia, 2012)'
_computing_structure_refinement 'SHELXL-2014/6 (Sheldrick, 2014)'
_computing_structure_solution 'SHELX97 (Sheldrick, 2008)'
_diffrn_ambient_temperature 293(2)
_diffrn_measured_fraction_theta_full 0.988
_diffrn_measured_fraction_theta_max 0.886
_diffrn_measurement_device_type 'BRUKER SMART APEX CCD DIFFRACTOMETER'
_diffrn_measurement_method 'OMEGA-PHI SCAN'
_diffrn_radiation_monochromator graphite
_diffrn_radiation_source 'fine-focus sealed tube'
_diffrn_radiation_type MoK\a
_diffrn_radiation_wavelength 0.71073
_diffrn_reflns_av_R_equivalents 0.0266
_diffrn_reflns_av_unetI/netI 0.0351
_diffrn_reflns_Laue_measured_fraction_full 0.988
_diffrn_reflns_Laue_measured_fraction_max 0.886
_diffrn_reflns_limit_h_max 13
_diffrn_reflns_limit_h_min -13
_diffrn_reflns_limit_k_max 16
_diffrn_reflns_limit_k_min -16
_diffrn_reflns_limit_l_max 21
_diffrn_reflns_limit_l_min -26
_diffrn_reflns_number 24997
_diffrn_reflns_point_group_measured_fraction_full 0.988
_diffrn_reflns_point_group_measured_fraction_max 0.886
_diffrn_reflns_theta_full 25.242
_diffrn_reflns_theta_max 30.557
_diffrn_reflns_theta_min 1.117
_exptl_absorpt_coefficient_mu 1.523
_exptl_absorpt_correction_T_max 0.750
_exptl_absorpt_correction_T_min 0.558
_exptl_absorpt_correction_type multi-scan
_exptl_absorpt_process_details 'BRUKER SADABS'
_exptl_crystal_colour 'deep green'
_exptl_crystal_density_diffrn 1.616
_exptl_crystal_description rectangular
_exptl_crystal_F_000 912
_exptl_crystal_size_max 0.36
_exptl_crystal_size_mid 0.28
_exptl_crystal_size_min 0.12
_refine_diff_density_max 1.450
_refine_diff_density_min -0.798
_refine_diff_density_rms 0.097
_refine_ls_extinction_method none
_refine_ls_goodness_of_fit_ref 1.040
_refine_ls_hydrogen_treatment constr
_refine_ls_matrix_type full
_refine_ls_number_parameters 473
_refine_ls_number_reflns 9925
_refine_ls_number_restraints 49
_refine_ls_restrained_S_all 1.072
_refine_ls_R_factor_all 0.0804
_refine_ls_R_factor_gt 0.0583
_refine_ls_shift/su_max 0.004
_refine_ls_shift/su_mean 0.000
_refine_ls_structure_factor_coef Fsqd
_refine_ls_weighting_details 'w=1/[\s^2^(Fo^2^)+(0.1103P)^2^+1.3000P] where P=(Fo^2^+2Fc^2^)/3'
_refine_ls_weighting_scheme calc
_refine_ls_wR_factor_gt 0.1771
_refine_ls_wR_factor_ref 0.1934
_reflns_Friedel_coverage 0.000
_reflns_number_gt 7071
_reflns_number_total 9925
_reflns_threshold_expression 'I > 2\s(I)'
_cod_data_source_file c6nj00105j2.cif
_cod_data_source_block 2
_cod_depositor_comments
;
The following automatic conversions were performed:

'_exptl_absorpt_correction_type' value 'MULTI-SCAN' changed to
'multi-scan' according to
/usr/data/users/saulius/crontab/automatic-downloads/rss-feeds/RSC/lib/dictionaries/cif_core.dic
dictionary named 'cif_core.dic' version 2.4.2 from 2011-04-26.

Automatic conversion script
Id: cif_fix_values 4268 2015-11-12 08:31:59Z antanas 

 Adding full bibliography for 7055573--7055576.cif.
;
_cod_database_code 7055574
_shelx_space_group_comment
;
The symmetry employed for this shelxl refinement is uniquely defined
by the following loop, which should always be used as a source of
symmetry information in preference to the above space-group names.
They are only intended as comments.
;
_shelxl_version_number 2014/6

loop_
_space_group_symop_operation_xyz
'x, y, z'
'-x, -y, -z'

loop_
_atom_site_label
_atom_site_type_symbol
_atom_site_fract_x
_atom_site_fract_y
_atom_site_fract_z
_atom_site_U_iso_or_equiv
_atom_site_adp_type
_atom_site_occupancy
_atom_site_site_symmetry_order
_atom_site_calc_flag
_atom_site_refinement_flags_posn
_atom_site_refinement_flags_adp
_atom_site_refinement_flags_occupancy
Cu1 Cu 0.18320(4) 0.19345(4) 0.31727(2) 0.04165(13) Uani 1 1 d . . .
Cu2 Cu 0.27571(5) 0.34733(4) 0.19712(2) 0.04407(14) Uani 1 1 d . . .
Cl1 Cl -0.52165(12) -0.08177(13) 0.08701(6) 0.0682(3) Uani 1 1 d . . .
Cl2 Cl 1.00647(14) 0.50650(18) 0.39234(9) 0.0978(5) Uani 1 1 d . . .
N1 N -0.0115(3) 0.0625(3) 0.34037(15) 0.0401(6) Uani 1 1 d . . .
N2 N 0.4736(4) 0.4482(3) 0.16424(17) 0.0498(7) Uani 1 1 d . . .
O1 O 0.0925(3) 0.2502(3) 0.23708(14) 0.0499(6) Uani 1 1 d . . .
O2 O 0.3630(3) 0.3219(3) 0.28941(15) 0.0548(6) Uani 1 1 d . . .
O3 O 0.2084(3) 0.0183(3) 0.27854(18) 0.0646(8) Uani 1 1 d . . .
O4 O 0.2179(3) 0.2705(3) 0.42710(13) 0.0544(6) Uani 1 1 d . . .
O5 O 0.2832(3) 0.1885(3) 0.11925(17) 0.0652(8) Uani 1 1 d . . .
O6 O 0.2192(4) 0.4851(3) 0.16432(18) 0.0679(8) Uani 1 1 d . . .
C1 C -0.0510(4) 0.1802(4) 0.2027(2) 0.0466(8) Uani 1 1 d . . .
C2 C -0.0883(5) 0.1839(4) 0.1300(2) 0.0553(9) Uani 1 1 d . . .
H2 H -0.0147 0.2388 0.1047 0.066 Uiso 1 1 calc R U .
C3 C -0.2329(5) 0.1071(5) 0.0948(2) 0.0571(9) Uani 1 1 d . . .
H3 H -0.2569 0.1109 0.0463 0.068 Uiso 1 1 calc R U .
C4 C -0.3419(4) 0.0246(4) 0.1319(2) 0.0528(9) Uani 1 1 d . . .
C5 C -0.3089(4) 0.0222(4) 0.2048(2) 0.0494(8) Uani 1 1 d . . .
H5 H -0.3835 -0.0331 0.2295 0.059 Uiso 1 1 calc R U .
C6 C -0.1642(4) 0.1022(4) 0.24156(19) 0.0455(7) Uani 1 1 d . . .
C7 C -0.1333(4) 0.1051(4) 0.32169(18) 0.0449(7) Uani 1 1 d . . .
H7A H -0.2261 0.0473 0.3387 0.054 Uiso 1 1 calc R U .
H7B H -0.1038 0.1946 0.3478 0.054 Uiso 1 1 calc R U .
C8 C -0.0457(5) -0.0717(4) 0.2990(2) 0.0534(9) Uani 1 1 d . . .
H8A H -0.0869 -0.0797 0.2490 0.064 Uiso 1 1 calc R U .
H8B H -0.1217 -0.1385 0.3213 0.064 Uiso 1 1 calc R U .
C9 C 0.0925(5) -0.0958(4) 0.2985(2) 0.0608(10) Uani 1 1 d . . .
H9A H 0.1222 -0.1080 0.3466 0.073 Uiso 1 1 calc R U .
H9B H 0.0737 -0.1747 0.2633 0.073 Uiso 1 1 calc R U .
C10 C 0.3363(7) 0.0005(6) 0.2563(3) 0.0853(16) Uani 1 1 d . . .
H10A H 0.3878 -0.0141 0.2972 0.128 Uiso 1 1 calc R U .
H10B H 0.4040 0.0785 0.2393 0.128 Uiso 1 1 calc R U .
H10C H 0.3034 -0.0748 0.2174 0.128 Uiso 1 1 calc R U .
C11 C 0.0085(4) 0.0638(4) 0.42053(18) 0.0480(8) Uani 1 1 d . . .
H11A H 0.0680 0.0162 0.4304 0.058 Uiso 1 1 calc R U .
H11B H -0.0898 0.0189 0.4370 0.058 Uiso 1 1 calc R U .
C12 C 0.0872(4) 0.2047(4) 0.46242(19) 0.0528(9) Uani 1 1 d . . .
H12A H 0.0206 0.2485 0.4609 0.063 Uiso 1 1 calc R U .
H12B H 0.1166 0.2054 0.5133 0.063 Uiso 1 1 calc R U .
C13 C 0.3049(5) 0.4054(5) 0.4620(3) 0.0699(12) Uani 1 1 d . . .
H13A H 0.2412 0.4510 0.4644 0.105 Uiso 1 1 calc R U .
H13B H 0.3865 0.4480 0.4343 0.105 Uiso 1 1 calc R U .
H13C H 0.3455 0.4081 0.5107 0.105 Uiso 1 1 calc R U .
C21 C 0.5122(4) 0.3641(4) 0.31348(19) 0.0460(7) Uani 1 1 d . . .
C22 C 0.5560(5) 0.3084(4) 0.3669(2) 0.0556(9) Uani 1 1 d . . .
H22 H 0.4828 0.2408 0.3861 0.067 Uiso 1 1 calc R U .
C23 C 0.7074(5) 0.3524(5) 0.3921(2) 0.0602(10) Uani 1 1 d . . .
H23 H 0.7366 0.3164 0.4288 0.072 Uiso 1 1 calc R U .
C24 C 0.8144(5) 0.4503(5) 0.3617(2) 0.0617(10) Uani 1 1 d . . .
C25 C 0.7731(4) 0.5060(4) 0.3089(2) 0.0574(10) Uani 1 1 d . . .
H25 H 0.8478 0.5718 0.2894 0.069 Uiso 1 1 calc R U .
C26 C 0.6214(4) 0.4661(4) 0.2837(2) 0.0496(8) Uani 1 1 d . . .
C27 C 0.5808(5) 0.5364(4) 0.2295(2) 0.0584(9) Uani 1 1 d . . .
H27A H 0.5365 0.5906 0.2544 0.070 Uiso 1 1 calc R U .
H27B H 0.6732 0.5957 0.2128 0.070 Uiso 1 1 calc R U .
C28 C 0.5297(5) 0.3555(5) 0.1268(2) 0.0620(10) Uani 1 1 d . . .
H28A H 0.5728 0.3230 0.1634 0.074 Uiso 1 1 calc R U .
H28B H 0.6094 0.4028 0.0985 0.074 Uiso 1 1 calc R U .
C29 C 0.4055(6) 0.2398(5) 0.0769(3) 0.0696(12) Uani 1 1 d . . .
H29A H 0.3743 0.2685 0.0346 0.083 Uiso 1 1 calc R U .
H29B H 0.4396 0.1727 0.0600 0.083 Uiso 1 1 calc R U .
C30 C 0.1660(6) 0.0615(5) 0.0857(3) 0.0834(15) Uani 1 1 d . . .
H30A H 0.1221 0.0688 0.0400 0.125 Uiso 1 1 calc R U .
H30B H 0.0891 0.0320 0.1177 0.125 Uiso 1 1 calc R U .
H30C H 0.2082 -0.0014 0.0769 0.125 Uiso 1 1 calc R U .
C31 C 0.4460(6) 0.5289(5) 0.1125(3) 0.0706(12) Uani 1 1 d . . .
H31A H 0.3985 0.4728 0.0653 0.085 Uiso 1 1 calc R U .
H31B H 0.5418 0.5988 0.1054 0.085 Uiso 1 1 calc R U .
C32 C 0.3444(7) 0.5896(5) 0.1428(3) 0.0819(15) Uani 1 1 d . . .
H32A H 0.3986 0.6596 0.1846 0.098 Uiso 1 1 calc R U .
H32B H 0.3100 0.6269 0.1056 0.098 Uiso 1 1 calc R U .
C33 C 0.1121(8) 0.5270(7) 0.1961(4) 0.107(2) Uani 1 1 d . . .
H33A H 0.1648 0.6164 0.2225 0.161 Uiso 1 1 calc R U .
H33B H 0.0602 0.4692 0.2290 0.161 Uiso 1 1 calc R U .
H33C H 0.0399 0.5235 0.1578 0.161 Uiso 1 1 calc R U .
O1W O 0.2447(8) 0.9059(10) 0.4745(4) 0.197(3) Uani 1 1 d . U .
Cl3 Cl 0.09607(16) 0.29844(14) 0.92122(8) 0.0821(4) Uani 1 1 d D . .
O31 O 0.1569(10) 0.2105(9) 0.9158(7) 0.281(6) Uani 1 1 d D U .
O32 O -0.0460(9) 0.2510(7) 0.9353(6) 0.243(5) Uani 1 1 d D . .
O33 O 0.1882(9) 0.4121(9) 0.9628(5) 0.267(6) Uani 1 1 d D . .
O34 O 0.0970(10) 0.3250(11) 0.8531(4) 0.224(4) Uani 1 1 d D . .
Cl4 Cl 0.49631(18) 0.22447(17) 0.61005(9) 0.0887(4) Uani 1 1 d D . .
O41 O 0.3629(8) 0.2375(10) 0.6041(5) 0.199(3) Uani 1 1 d D . .
O42 O 0.4728(14) 0.0908(10) 0.6015(10) 0.152(5) Uani 0.5 1 d D . P
O43 O 0.575(3) 0.252(3) 0.6774(10) 0.248(11) Uani 0.5 1 d D U P
O44 O 0.604(2) 0.275(2) 0.5689(14) 0.202(12) Uani 0.5 1 d D . P
O42A O 0.481(2) 0.1825(16) 0.6762(8) 0.173(7) Uani 0.5 1 d D . P
O43A O 0.6055(15) 0.3606(15) 0.6382(10) 0.170(6) Uani 0.5 1 d . . P
O44A O 0.507(4) 0.190(3) 0.5423(10) 0.236(12) Uani 0.5 1 d . . P

loop_
_atom_site_aniso_label
_atom_site_aniso_U_11
_atom_site_aniso_U_22
_atom_site_aniso_U_33
_atom_site_aniso_U_23
_atom_site_aniso_U_13
_atom_site_aniso_U_12
Cu1 0.0392(2) 0.0523(3) 0.0338(2) 0.01469(17) 0.00705(16) 0.01763(18)
Cu2 0.0443(2) 0.0503(3) 0.0408(3) 0.01906(18) 0.00970(17) 0.01959(19)
Cl1 0.0522(5) 0.0893(8) 0.0531(6) 0.0097(5) -0.0059(4) 0.0232(5)
Cl2 0.0468(6) 0.1317(13) 0.1039(11) 0.0207(9) -0.0062(6) 0.0298(7)
N1 0.0434(14) 0.0466(15) 0.0300(14) 0.0088(11) 0.0055(11) 0.0184(12)
N2 0.0513(16) 0.0518(17) 0.0418(16) 0.0185(13) 0.0117(13) 0.0143(13)
O1 0.0391(12) 0.0640(15) 0.0458(14) 0.0250(12) 0.0048(10) 0.0168(11)
O2 0.0384(12) 0.0731(17) 0.0474(15) 0.0292(13) 0.0052(10) 0.0131(12)
O3 0.0662(17) 0.0616(17) 0.079(2) 0.0149(15) 0.0274(15) 0.0374(15)
O4 0.0555(15) 0.0584(15) 0.0354(13) -0.0003(11) 0.0038(11) 0.0142(12)
O5 0.0651(17) 0.0592(16) 0.0565(17) -0.0060(13) 0.0129(14) 0.0170(14)
O6 0.0760(19) 0.0657(18) 0.079(2) 0.0319(16) 0.0138(16) 0.0404(16)
C1 0.0422(17) 0.059(2) 0.0438(19) 0.0190(16) 0.0101(14) 0.0230(15)
C2 0.052(2) 0.078(3) 0.041(2) 0.0245(18) 0.0067(16) 0.0284(19)
C3 0.057(2) 0.082(3) 0.039(2) 0.0198(18) 0.0044(16) 0.034(2)
C4 0.0439(18) 0.070(2) 0.047(2) 0.0097(17) 0.0011(15) 0.0266(17)
C5 0.0445(17) 0.069(2) 0.0392(19) 0.0118(16) 0.0085(14) 0.0271(17)
C6 0.0423(16) 0.062(2) 0.0379(18) 0.0144(15) 0.0115(14) 0.0251(15)
C7 0.0408(16) 0.062(2) 0.0334(17) 0.0112(15) 0.0092(13) 0.0216(15)
C8 0.059(2) 0.0455(19) 0.048(2) 0.0075(16) 0.0053(17) 0.0164(16)
C9 0.079(3) 0.052(2) 0.057(2) 0.0097(18) 0.013(2) 0.034(2)
C10 0.092(4) 0.099(4) 0.095(4) 0.019(3) 0.035(3) 0.067(3)
C11 0.0514(18) 0.062(2) 0.0311(17) 0.0193(15) 0.0091(14) 0.0217(16)
C12 0.056(2) 0.071(2) 0.0292(17) 0.0074(16) 0.0095(15) 0.0244(18)
C13 0.064(3) 0.066(3) 0.060(3) -0.006(2) -0.003(2) 0.016(2)
C21 0.0402(16) 0.0547(19) 0.0390(18) 0.0101(15) 0.0051(13) 0.0161(14)
C22 0.051(2) 0.071(2) 0.048(2) 0.0193(18) 0.0100(16) 0.0263(18)
C23 0.053(2) 0.080(3) 0.052(2) 0.012(2) 0.0027(17) 0.034(2)
C24 0.0454(19) 0.080(3) 0.057(2) 0.001(2) -0.0010(17) 0.0280(19)
C25 0.0424(18) 0.059(2) 0.057(2) 0.0050(18) 0.0106(16) 0.0106(16)
C26 0.0466(18) 0.052(2) 0.044(2) 0.0077(15) 0.0058(15) 0.0159(15)
C27 0.057(2) 0.050(2) 0.058(2) 0.0156(18) 0.0075(18) 0.0118(17)
C28 0.060(2) 0.074(3) 0.052(2) 0.015(2) 0.0242(19) 0.026(2)
C29 0.078(3) 0.079(3) 0.051(2) 0.004(2) 0.019(2) 0.035(2)
C30 0.079(3) 0.060(3) 0.090(4) -0.016(3) 0.005(3) 0.020(2)
C31 0.081(3) 0.076(3) 0.052(2) 0.036(2) 0.015(2) 0.024(2)
C32 0.097(4) 0.062(3) 0.092(4) 0.041(3) 0.006(3) 0.032(3)
C33 0.108(5) 0.104(4) 0.153(6) 0.045(4) 0.037(4) 0.079(4)
O1W 0.138(5) 0.350(10) 0.142(5) -0.013(6) 0.015(4) 0.161(6)
Cl3 0.0768(8) 0.0757(8) 0.0740(8) 0.0317(6) -0.0038(6) 0.0098(6)
O31 0.205(9) 0.212(8) 0.457(14) 0.106(9) -0.062(9) 0.118(7)
O32 0.172(7) 0.130(5) 0.377(14) 0.054(7) 0.160(8) 0.001(5)
O33 0.139(6) 0.270(11) 0.259(11) -0.126(9) -0.034(6) 0.021(7)
O34 0.198(8) 0.386(14) 0.128(6) 0.061(8) 0.040(6) 0.159(9)
Cl4 0.0862(9) 0.1033(10) 0.0911(10) 0.0304(8) 0.0315(8) 0.0485(8)
O41 0.136(6) 0.269(10) 0.218(8) 0.022(7) -0.007(5) 0.123(6)
O42 0.123(9) 0.115(9) 0.239(17) 0.074(10) 0.035(10) 0.057(7)
O43 0.240(14) 0.262(14) 0.240(14) 0.036(9) -0.007(9) 0.115(10)
O44 0.183(17) 0.151(15) 0.28(3) 0.076(16) 0.17(2) 0.047(12)
O42A 0.182(15) 0.128(11) 0.179(14) 0.104(11) 0.015(11) 0.016(10)
O43A 0.113(9) 0.145(11) 0.214(16) 0.072(12) 0.053(10) 0.004(8)
O44A 0.39(4) 0.33(3) 0.098(10) 0.079(17) 0.092(18) 0.25(3)

loop_
_atom_type_symbol
_atom_type_description
_atom_type_scat_dispersion_real
_atom_type_scat_dispersion_imag
_atom_type_scat_source
C C 0.0033 0.0016 'International Tables Vol C Tables 4.2.6.8 and 6.1.1.4'
H H 0.0000 0.0000 'International Tables Vol C Tables 4.2.6.8 and 6.1.1.4'
N N 0.0061 0.0033 'International Tables Vol C Tables 4.2.6.8 and 6.1.1.4'
O O 0.0106 0.0060 'International Tables Vol C Tables 4.2.6.8 and 6.1.1.4'
Cl Cl 0.1484 0.1585 'International Tables Vol C Tables 4.2.6.8 and 6.1.1.4'
Cu Cu 0.3201 1.2651 'International Tables Vol C Tables 4.2.6.8 and 6.1.1.4'

loop_
_geom_angle_atom_site_label_1
_geom_angle_atom_site_label_2
_geom_angle_atom_site_label_3
_geom_angle
O2 Cu1 N1 175.87(11)
O2 Cu1 O1 80.11(10)
N1 Cu1 O1 95.77(11)
O2 Cu1 O4 98.38(11)
N1 Cu1 O4 84.21(11)
O1 Cu1 O4 126.18(12)
O2 Cu1 O3 99.52(12)
N1 Cu1 O3 81.73(11)
O1 Cu1 O3 111.71(13)
O4 Cu1 O3 121.41(12)
O2 Cu1 Cu2 41.41(8)
N1 Cu1 Cu2 134.50(8)
O1 Cu1 Cu2 39.95(7)
O4 Cu1 Cu2 126.16(8)
O3 Cu1 Cu2 102.90(9)
O1 Cu2 N2 175.04(12)
O1 Cu2 O2 80.28(10)
N2 Cu2 O2 94.82(12)
O1 Cu2 O6 97.90(12)
N2 Cu2 O6 85.13(13)
O2 Cu2 O6 136.70(14)
O1 Cu2 O5 100.11(12)
N2 Cu2 O5 81.48(12)
O2 Cu2 O5 101.00(13)
O6 Cu2 O5 121.65(14)
O1 Cu2 Cu1 42.09(7)
N2 Cu2 Cu1 133.24(9)
O2 Cu2 Cu1 39.44(7)
O6 Cu2 Cu1 131.63(9)
O5 Cu2 Cu1 96.07(9)
C11 N1 C8 110.0(3)
C11 N1 C7 110.3(3)
C8 N1 C7 111.7(3)
C11 N1 Cu1 106.3(2)
C8 N1 Cu1 109.7(2)
C7 N1 Cu1 108.8(2)
C28 N2 C27 111.1(3)
C28 N2 C31 111.0(3)
C27 N2 C31 110.5(3)
C28 N2 Cu2 109.9(2)
C27 N2 Cu2 108.3(2)
C31 N2 Cu2 105.8(3)
C1 O1 Cu2 129.4(2)
C1 O1 Cu1 124.3(2)
Cu2 O1 Cu1 97.96(11)
C21 O2 Cu1 132.0(2)
C21 O2 Cu2 127.4(2)
Cu1 O2 Cu2 99.14(11)
C10 O3 C9 114.7(3)
C10 O3 Cu1 131.0(3)
C9 O3 Cu1 111.6(2)
C13 O4 C12 112.1(3)
C13 O4 Cu1 127.7(3)
C12 O4 Cu1 111.7(2)
C29 O5 C30 114.0(4)
C29 O5 Cu2 110.5(2)
C30 O5 Cu2 130.9(3)
C32 O6 C33 113.6(4)
C32 O6 Cu2 112.2(3)
C33 O6 Cu2 124.7(3)
O1 C1 C2 121.6(3)
O1 C1 C6 119.0(3)
C2 C1 C6 119.3(3)
C3 C2 C1 120.9(4)
C3 C2 H2 119.6
C1 C2 H2 119.6
C2 C3 C4 119.7(4)
C2 C3 H3 120.2
C4 C3 H3 120.2
C3 C4 C5 120.5(4)
C3 C4 Cl1 120.6(3)
C5 C4 Cl1 118.9(3)
C4 C5 C6 120.3(3)
C4 C5 H5 119.8
C6 C5 H5 119.8
C5 C6 C1 119.2(3)
C5 C6 C7 119.5(3)
C1 C6 C7 121.3(3)
C6 C7 N1 113.7(3)
C6 C7 H7A 108.8
N1 C7 H7A 108.8
C6 C7 H7B 108.8
N1 C7 H7B 108.8
H7A C7 H7B 107.7
N1 C8 C9 111.4(3)
N1 C8 H8A 109.3
C9 C8 H8A 109.3
N1 C8 H8B 109.3
C9 C8 H8B 109.3
H8A C8 H8B 108.0
O3 C9 C8 106.5(3)
O3 C9 H9A 110.4
C8 C9 H9A 110.4
O3 C9 H9B 110.4
C8 C9 H9B 110.4
H9A C9 H9B 108.6
O3 C10 H10A 109.5
O3 C10 H10B 109.5
H10A C10 H10B 109.5
O3 C10 H10C 109.5
H10A C10 H10C 109.5
H10B C10 H10C 109.5
N1 C11 C12 110.8(3)
N1 C11 H11A 109.5
C12 C11 H11A 109.5
N1 C11 H11B 109.5
C12 C11 H11B 109.5
H11A C11 H11B 108.1
O4 C12 C11 106.1(3)
O4 C12 H12A 110.5
C11 C12 H12A 110.5
O4 C12 H12B 110.5
C11 C12 H12B 110.5
H12A C12 H12B 108.7
O4 C13 H13A 109.5
O4 C13 H13B 109.5
H13A C13 H13B 109.5
O4 C13 H13C 109.5
H13A C13 H13C 109.5
H13B C13 H13C 109.5
O2 C21 C22 120.6(3)
O2 C21 C26 119.0(3)
C22 C21 C26 120.4(3)
C23 C22 C21 120.6(4)
C23 C22 H22 119.7
C21 C22 H22 119.7
C24 C23 C22 118.9(4)
C24 C23 H23 120.6
C22 C23 H23 120.6
C25 C24 C23 121.2(4)
C25 C24 Cl2 119.2(4)
C23 C24 Cl2 119.6(4)
C24 C25 C26 121.3(4)
C24 C25 H25 119.4
C26 C25 H25 119.4
C25 C26 C21 117.6(4)
C25 C26 C27 119.5(3)
C21 C26 C27 122.9(3)
N2 C27 C26 115.1(3)
N2 C27 H27A 108.5
C26 C27 H27A 108.5
N2 C27 H27B 108.5
C26 C27 H27B 108.5
H27A C27 H27B 107.5
N2 C28 C29 111.8(4)
N2 C28 H28A 109.3
C29 C28 H28A 109.3
N2 C28 H28B 109.3
C29 C28 H28B 109.3
H28A C28 H28B 107.9
O5 C29 C28 106.1(3)
O5 C29 H29A 110.5
C28 C29 H29A 110.5
O5 C29 H29B 110.5
C28 C29 H29B 110.5
H29A C29 H29B 108.7
O5 C30 H30A 109.5
O5 C30 H30B 109.5
H30A C30 H30B 109.5
O5 C30 H30C 109.5
H30A C30 H30C 109.5
H30B C30 H30C 109.5
N2 C31 C32 110.3(3)
N2 C31 H31A 109.6
C32 C31 H31A 109.6
N2 C31 H31B 109.6
C32 C31 H31B 109.6
H31A C31 H31B 108.1
O6 C32 C31 106.4(4)
O6 C32 H32A 110.4
C31 C32 H32A 110.4
O6 C32 H32B 110.4
C31 C32 H32B 110.4
H32A C32 H32B 108.6
O6 C33 H33A 109.5
O6 C33 H33B 109.5
H33A C33 H33B 109.5
O6 C33 H33C 109.5
H33A C33 H33C 109.5
H33B C33 H33C 109.5
O33 Cl3 O32 115.0(5)
O33 Cl3 O34 104.8(6)
O32 Cl3 O34 107.2(6)
O33 Cl3 O31 111.4(6)
O32 Cl3 O31 115.2(5)
O34 Cl3 O31 101.7(6)
O44 Cl4 O43 102.6(17)
O44 Cl4 O41 123.2(14)
O43 Cl4 O41 119.3(13)
O44 Cl4 O42 102.6(11)
O43 Cl4 O42 90.9(13)
O41 Cl4 O42 112.7(7)
O44A Cl4 O42A 143.2(14)
O44A Cl4 O41 101.2(14)
O42A Cl4 O41 96.2(9)
O44A Cl4 O43A 111.1(15)
O42A Cl4 O43A 96.6(9)
O41 Cl4 O43A 101.5(8)

loop_
_geom_bond_atom_site_label_1
_geom_bond_atom_site_label_2
_geom_bond_distance
Cu1 O2 1.905(2)
Cu1 N1 1.975(3)
Cu1 O1 2.004(2)
Cu1 O4 2.052(2)
Cu1 O3 2.124(3)
Cu1 Cu2 2.9604(6)
Cu2 O1 1.920(2)
Cu2 N2 1.972(3)
Cu2 O2 1.983(3)
Cu2 O6 2.010(3)
Cu2 O5 2.169(3)
Cl1 C4 1.741(4)
Cl2 C24 1.747(4)
N1 C11 1.487(4)
N1 C8 1.488(5)
N1 C7 1.503(4)
N2 C28 1.483(5)
N2 C27 1.488(5)
N2 C31 1.497(5)
O1 C1 1.357(4)
O2 C21 1.361(4)
O3 C10 1.422(5)
O3 C9 1.426(5)
O4 C13 1.429(5)
O4 C12 1.430(4)
O5 C29 1.424(5)
O5 C30 1.434(6)
O6 C32 1.422(6)
O6 C33 1.441(6)
C1 C2 1.390(5)
C1 C6 1.401(5)
C2 C3 1.378(6)
C2 H2 0.9300
C3 C4 1.379(6)
C3 H3 0.9300
C4 C5 1.381(5)
C5 C6 1.394(5)
C5 H5 0.9300
C6 C7 1.495(5)
C7 H7A 0.9700
C7 H7B 0.9700
C8 C9 1.489(6)
C8 H8A 0.9700
C8 H8B 0.9700
C9 H9A 0.9700
C9 H9B 0.9700
C10 H10A 0.9600
C10 H10B 0.9600
C10 H10C 0.9600
C11 C12 1.514(5)
C11 H11A 0.9700
C11 H11B 0.9700
C12 H12A 0.9700
C12 H12B 0.9700
C13 H13A 0.9600
C13 H13B 0.9600
C13 H13C 0.9600
C21 C22 1.384(5)
C21 C26 1.406(5)
C22 C23 1.382(6)
C22 H22 0.9300
C23 C24 1.377(6)
C23 H23 0.9300
C24 C25 1.364(6)
C25 C26 1.393(5)
C25 H25 0.9300
C26 C27 1.497(6)
C27 H27A 0.9700
C27 H27B 0.9700
C28 C29 1.501(7)
C28 H28A 0.9700
C28 H28B 0.9700
C29 H29A 0.9700
C29 H29B 0.9700
C30 H30A 0.9600
C30 H30B 0.9600
C30 H30C 0.9600
C31 C32 1.517(8)
C31 H31A 0.9700
C31 H31B 0.9700
C32 H32A 0.9700
C32 H32B 0.9700
C33 H33A 0.9600
C33 H33B 0.9600
C33 H33C 0.9600
Cl3 O33 1.317(7)
Cl3 O32 1.320(6)
Cl3 O34 1.339(7)
Cl3 O31 1.351(7)
Cl4 O44A 1.286(17)
Cl4 O44 1.310(11)
Cl4 O43 1.359(14)
Cl4 O42A 1.369(10)
Cl4 O41 1.375(6)
Cl4 O42 1.410(10)
Cl4 O43A 1.454(14)
O42 O42A 1.59(2)
O42 O44A 1.62(2)
O43 O42A 0.92(3)
O43 O43A 1.45(3)
O44 O44A 1.06(3)
O44 O43A 1.49(2)

loop_
_geom_torsion_atom_site_label_1
_geom_torsion_atom_site_label_2
_geom_torsion_atom_site_label_3
_geom_torsion_atom_site_label_4
_geom_torsion
Cu2 O1 C1 C2 -8.4(5)
Cu1 O1 C1 C2 -149.3(3)
Cu2 O1 C1 C6 171.4(2)
Cu1 O1 C1 C6 30.5(5)
O1 C1 C2 C3 176.7(4)
C6 C1 C2 C3 -3.1(6)
C1 C2 C3 C4 -0.6(7)
C2 C3 C4 C5 2.6(6)
C2 C3 C4 Cl1 -175.6(3)
C3 C4 C5 C6 -0.8(6)
Cl1 C4 C5 C6 177.4(3)
C4 C5 C6 C1 -3.0(6)
C4 C5 C6 C7 175.9(3)
O1 C1 C6 C5 -175.0(3)
C2 C1 C6 C5 4.8(5)
O1 C1 C6 C7 6.1(5)
C2 C1 C6 C7 -174.1(4)
C5 C6 C7 N1 120.5(3)
C1 C6 C7 N1 -60.6(5)
C11 N1 C7 C6 -178.1(3)
C8 N1 C7 C6 -55.5(4)
Cu1 N1 C7 C6 65.7(3)
C11 N1 C8 C9 -75.4(4)
C7 N1 C8 C9 161.8(3)
Cu1 N1 C8 C9 41.1(4)
C10 O3 C9 C8 -164.2(4)
Cu1 O3 C9 C8 32.4(4)
N1 C8 C9 O3 -48.1(4)
C8 N1 C11 C12 163.3(3)
C7 N1 C11 C12 -73.1(4)
Cu1 N1 C11 C12 44.7(3)
C13 O4 C12 C11 -179.2(3)
Cu1 O4 C12 C11 30.1(3)
N1 C11 C12 O4 -49.7(4)
Cu1 O2 C21 C22 1.8(6)
Cu2 O2 C21 C22 -161.3(3)
Cu1 O2 C21 C26 -177.6(3)
Cu2 O2 C21 C26 19.3(5)
O2 C21 C22 C23 -179.2(4)
C26 C21 C22 C23 0.2(6)
C21 C22 C23 C24 -1.6(7)
C22 C23 C24 C25 1.4(7)
C22 C23 C24 Cl2 -179.6(3)
C23 C24 C25 C26 0.1(7)
Cl2 C24 C25 C26 -178.9(3)
C24 C25 C26 C21 -1.4(6)
C24 C25 C26 C27 175.8(4)
O2 C21 C26 C25 -179.3(3)
C22 C21 C26 C25 1.3(6)
O2 C21 C26 C27 3.6(6)
C22 C21 C26 C27 -175.8(4)
C28 N2 C27 C26 -54.0(4)
C31 N2 C27 C26 -177.7(3)
Cu2 N2 C27 C26 66.8(4)
C25 C26 C27 N2 130.7(4)
C21 C26 C27 N2 -52.3(5)
C27 N2 C28 C29 161.9(3)
C31 N2 C28 C29 -74.6(4)
Cu2 N2 C28 C29 42.0(4)
C30 O5 C29 C28 -167.9(4)
Cu2 O5 C29 C28 33.4(4)
N2 C28 C29 O5 -49.8(5)
C28 N2 C31 C32 162.1(4)
C27 N2 C31 C32 -74.1(5)
Cu2 N2 C31 C32 42.9(5)
C33 O6 C32 C31 178.8(5)
Cu2 O6 C32 C31 30.6(5)
N2 C31 C32 O6 -48.8(6)
